data_7703939
loop_
_publ_author_name
'Hern\'andez-Vald\'es, Daniel'
'Avignon, Fr\'ed\'eric'
'M\"uller, Peter'
'Meola, Giuseppe'
'Probst, Benjamin'
'Fox, Thomas'
'Spingler, Bernhard'
'Alberto, Roger'

_publ_section_title
;
 [Re(\h<sup>6</sup>-arene)<sub>2</sub>]<sup>+</sup> as a highly stable
 ferrocene-like scaffold for ligands and complexes.
;
_journal_issue 16
_journal_name_full 'Dalton transactions (Cambridge, England : 2003)'
_journal_page_first 5250
_journal_page_last 5256
_journal_paper_doi 10.1039/d0dt00731e
_journal_volume 49
_journal_year 2020
_chemical_formula_moiety 'C12 H11 Cl Re, F6 P'
_chemical_formula_sum 'C12 H11 Cl F6 P Re'
_chemical_formula_weight 521.83
_space_group_crystal_system triclinic
_space_group_IT_number 2
_space_group_name_Hall '-P 1'
_space_group_name_H-M_alt 'P -1'
_atom_sites_solution_hydrogens geom
_audit_creation_date 2018-04-25
_audit_creation_method
;
Olex2 1.2
(compiled 2017.08.10 svn.r3458 for OlexSys, GUI svn.r5381)
;
_audit_update_record
;
2019-10-03 deposited with the CCDC.	2020-04-03 downloaded from the CCDC.
;
_cell_angle_alpha 93.0017(18)
_cell_angle_beta 96.8379(18)
_cell_angle_gamma 96.4142(18)
_cell_formula_units_Z 2
_cell_length_a 6.93330(15)
_cell_length_b 9.2527(2)
_cell_length_c 10.8291(2)
_cell_measurement_reflns_used 12864
_cell_measurement_temperature 183(1)
_cell_measurement_theta_max 37.8770
_cell_measurement_theta_min 2.8810
_cell_volume 683.93(2)
_computing_cell_refinement 'CrysAlisPro 1.171.38.46 (Rigaku OD, 2015)'
_computing_data_collection 'CrysAlisPro 1.171.38.46 (Rigaku OD, 2015)'
_computing_data_reduction 'CrysAlisPro 1.171.38.46 (Rigaku OD, 2015)'
_computing_molecular_graphics 'Olex2 (Dolomanov et al., 2009)'
_computing_publication_material 'Olex2 (Dolomanov et al., 2009)'
_computing_structure_refinement 'ShelXL (Sheldrick, 2015)'
_diffrn_ambient_environment N~2~
_diffrn_ambient_temperature 183(1)
_diffrn_detector 'CCD plate'
_diffrn_detector_area_resol_mean 10.4498
_diffrn_detector_type Ruby
_diffrn_measured_fraction_theta_full 0.999
_diffrn_measured_fraction_theta_max 0.920
_diffrn_measurement_details
;
List of Runs (angles in degrees, time in seconds):

  # Type    Start    End  Width  t~exp~   \w     \q     \k     \f   Frames
#--------------------------------------------------------------------------
  1  \w    -11.00  15.00   1.00   60.00    --  -31.40  38.00 120.00   26
  2  \w     13.00 105.00   1.00   60.00    --   32.33  60.00 -72.67   92
  3  \w     34.00  62.00   1.00   60.00    --   32.33 -60.00  -6.18   28
  4  \w      2.00 105.00   1.00   60.00    --   32.33  60.00  24.81  103
  5  \w      9.00  34.00   1.00   60.00    --   32.33  59.00 168.39   25
  6  \w     81.00 106.00   1.00   60.00    --   32.33  59.00 168.39   25
  7  \w     22.00  49.00   1.00   60.00    --   32.33  60.00 122.67   27
  8  \w     25.00  52.00   1.00   60.00    --   32.33  57.00-150.00   27
  9  \w     14.00  41.00   1.00   60.00    --   32.33  60.00  82.72   27
 10  \w    -17.00  10.00   1.00   60.00    --   32.33 -57.00-150.00   27
 11  \w     31.00  59.00   1.00   60.00    --   32.33 -57.00-150.00   28
 12  \w    -31.00  61.00   1.00   60.00    --   32.33 -60.00 141.94   92
 13  \w    -41.00  62.00   1.00   60.00    --   32.33 -60.00  78.03  103
 14  \w    -34.00  60.00   1.00   60.00    --   32.33 -60.00 -42.07   94
 15  \w    -33.00  23.00   1.00   60.00    --   32.33 -57.00-120.00   56
 16  \w     36.00  62.00   1.00   60.00    --   32.33 -57.00-120.00   26
 17  \w    -32.00   2.00   1.00   60.00    --   34.00 -60.00  44.78   34
 18  \w     64.00 107.00   1.00   60.00    --   34.00  60.00  98.18   43
 19  \w      9.00  44.00   1.00   60.00    --   34.00  60.00  98.18   35
 20  \w     36.00  64.00   1.00   60.00    --   34.00 -60.00  44.78   28
 21  \w     51.00 103.00   1.00   60.00    --   34.00  60.00-166.74   52
 22  \w      5.00  42.00   1.00   60.00    --   34.00  60.00-166.74   37
;
_diffrn_measurement_device 'four-circle diffractometer'
_diffrn_measurement_device_type 'Xcalibur, Ruby'
_diffrn_measurement_method '\w scans'
_diffrn_orient_matrix_type 'CrysAlisPro convention (1999,Acta A55,543-557)'
_diffrn_orient_matrix_UB_11 -0.0687835000
_diffrn_orient_matrix_UB_12 -0.0264117000
_diffrn_orient_matrix_UB_13 -0.0523038000
_diffrn_orient_matrix_UB_21 0.0247520000
_diffrn_orient_matrix_UB_22 -0.0716033000
_diffrn_orient_matrix_UB_23 0.0076906000
_diffrn_orient_matrix_UB_31 -0.0736548000
_diffrn_orient_matrix_UB_32 -0.0123554000
_diffrn_orient_matrix_UB_33 0.0397041000
_diffrn_radiation_monochromator graphite
_diffrn_radiation_probe x-ray
_diffrn_radiation_type MoK\a
_diffrn_radiation_wavelength 0.71073
_diffrn_reflns_av_R_equivalents 0.0391
_diffrn_reflns_av_unetI/netI 0.0304
_diffrn_reflns_Laue_measured_fraction_full 0.999
_diffrn_reflns_Laue_measured_fraction_max 0.920
_diffrn_reflns_limit_h_max 11
_diffrn_reflns_limit_h_min -11
_diffrn_reflns_limit_k_max 16
_diffrn_reflns_limit_k_min -15
_diffrn_reflns_limit_l_max 18
_diffrn_reflns_limit_l_min -18
_diffrn_reflns_number 27367
_diffrn_reflns_point_group_measured_fraction_full 0.999
_diffrn_reflns_point_group_measured_fraction_max 0.920
_diffrn_reflns_theta_full 25.242
_diffrn_reflns_theta_max 38.448
_diffrn_reflns_theta_min 2.824
_diffrn_source 'fine-focus sealed X-ray tube'
_diffrn_source_type 'Enhance (Mo) X-ray Source'
_exptl_absorpt_coefficient_mu 9.253
_exptl_absorpt_correction_T_max 0.565
_exptl_absorpt_correction_T_min 0.121
_exptl_absorpt_correction_type analytical
_exptl_absorpt_process_details
;
CrysAlisPro 1.171.38.46 (Rigaku Oxford Diffraction, 2015)
Analytical numeric absorption correction using a multifaceted crystal
			model based on expressions derived by R.C. Clark & J.S. Reid.
(Clark, R. C. & Reid, J. S. (1995). Acta Cryst. A51, 887-897)
Empirical absorption correction using spherical harmonics,
 implemented in SCALE3 ABSPACK scaling algorithm.
;
_exptl_crystal_colour 'light yellow'
_exptl_crystal_colour_modifier light
_exptl_crystal_colour_primary yellow
_exptl_crystal_density_diffrn 2.534
_exptl_crystal_description needle
_exptl_crystal_F_000 488
_exptl_crystal_size_max 0.364
_exptl_crystal_size_mid 0.1
_exptl_crystal_size_min 0.076
_refine_diff_density_max 1.508
_refine_diff_density_min -1.044
_refine_diff_density_rms 0.148
_refine_ls_extinction_method none
_refine_ls_goodness_of_fit_ref 1.050
_refine_ls_hydrogen_treatment constr
_refine_ls_matrix_type full
_refine_ls_number_parameters 190
_refine_ls_number_reflns 7057
_refine_ls_number_restraints 0
_refine_ls_restrained_S_all 1.050
_refine_ls_R_factor_all 0.0265
_refine_ls_R_factor_gt 0.0218
_refine_ls_shift/su_max 0.002
_refine_ls_shift/su_mean 0.000
_refine_ls_structure_factor_coef Fsqd
_refine_ls_weighting_details 'w=1/[\s^2^(Fo^2^)+(0.0207P)^2^] where P=(Fo^2^+2Fc^2^)/3'
_refine_ls_weighting_scheme calc
_refine_ls_wR_factor_gt 0.0458
_refine_ls_wR_factor_ref 0.0478
_reflns_Friedel_coverage 0.000
_reflns_number_gt 6456
_reflns_number_total 7057
_reflns_threshold_expression 'I > 2\s(I)'
_cod_data_source_file d0dt00731e2.cif
_cod_data_source_block gim230216b
_cod_depositor_comments 'Adding full bibliography for 7703939--7703947.cif.'
_cod_original_cell_volume 683.93(3)
_cod_database_code 7703939
_shelx_shelxl_version_number 2018/1
_chemical_oxdiff_formula 'C12 H11 Cl F6 P Re'
_shelx_space_group_comment
;
The symmetry employed for this shelxl refinement is uniquely defined
by the following loop, which should always be used as a source of
symmetry information in preference to the above space-group names.
They are only intended as comments.
;
_reflns_odcompleteness_completeness 99.10
_reflns_odcompleteness_iscentric 1
_reflns_odcompleteness_theta 36.23
_olex2_refinement_description
;
1. Fixed Uiso
 At 1.2 times of:
  All C(H) groups
2.a Aromatic/amide H refined with riding coordinates:
 C2(H2), C3(H3), C4(H4), C5(H5), C6(H6), C7(H7), C8(H8), C9(H9), C10(H10),
 C11(H11), C12(H12)
;
_olex2_submission_special_instructions 'No special instructions were received'
_oxdiff_exptl_absorpt_empirical_details
;
Empirical correction (ABSPACK) includes:
- Absorption correction using spherical harmonics
- Frame scaling
;
_oxdiff_exptl_absorpt_empirical_full_max 1.270
_oxdiff_exptl_absorpt_empirical_full_min 0.736

loop_
_space_group_symop_operation_xyz
'x, y, z'
'-x, -y, -z'

loop_
_atom_site_label
_atom_site_type_symbol
_atom_site_fract_x
_atom_site_fract_y
_atom_site_fract_z
_atom_site_U_iso_or_equiv
_atom_site_adp_type
_atom_site_occupancy
_atom_site_site_symmetry_order
_atom_site_calc_flag
_atom_site_refinement_flags_posn
_atom_site_refinement_flags_adp
_atom_site_refinement_flags_occupancy
_atom_site_disorder_assembly
_atom_site_disorder_group
Re1 Re 0.04608(2) 0.23693(2) 0.23495(2) 0.01674(2) Uani 1 1 d . . . . .
C1 C 0.0060(3) 0.2188(2) 0.43402(18) 0.0229(4) Uani 1 1 d . . . . .
C2 C 0.1878(3) 0.3024(3) 0.4290(2) 0.0269(4) Uani 1 1 d . . . . .
H2 H 0.217216 0.397016 0.469878 0.032 Uiso 1 1 calc R . . . .
C3 C 0.3255(3) 0.2411(3) 0.3610(2) 0.0322(5) Uani 1 1 d . . . . .
H3 H 0.448560 0.295482 0.355922 0.039 Uiso 1 1 calc R . . . .
C4 C 0.2810(4) 0.1005(3) 0.3011(2) 0.0335(5) Uani 1 1 d . . . . .
H4 H 0.374994 0.059952 0.257064 0.040 Uiso 1 1 calc R . . . .
C5 C 0.0988(4) 0.0200(2) 0.3061(2) 0.0317(5) Uani 1 1 d . . . . .
H5 H 0.069212 -0.074343 0.264740 0.038 Uiso 1 1 calc R . . . .
C6 C -0.0410(4) 0.0788(2) 0.3726(2) 0.0254(4) Uani 1 1 d . . . . .
H6 H -0.164977 0.024823 0.375938 0.030 Uiso 1 1 calc R . . . .
C7 C -0.1787(4) 0.3827(3) 0.1733(2) 0.0317(5) Uani 1 1 d . . . . .
H7 H -0.264632 0.427662 0.221100 0.038 Uiso 1 1 calc R . . . .
C8 C 0.0085(4) 0.4561(2) 0.1630(2) 0.0300(5) Uani 1 1 d . . . . .
H8 H 0.048088 0.549963 0.203788 0.036 Uiso 1 1 calc R . . . .
C9 C 0.1358(4) 0.3894(2) 0.0922(2) 0.0302(4) Uani 1 1 d . . . . .
H9 H 0.261309 0.438584 0.084967 0.036 Uiso 1 1 calc R . . . .
C10 C 0.0774(4) 0.2493(3) 0.0317(2) 0.0317(5) Uani 1 1 d . . . . .
H10 H 0.163619 0.204375 -0.015931 0.038 Uiso 1 1 calc R . . . .
C11 C -0.1099(4) 0.1765(3) 0.0425(2) 0.0318(5) Uani 1 1 d . . . . .
H11 H -0.149409 0.082354 0.002142 0.038 Uiso 1 1 calc R . . . .
C12 C -0.2384(4) 0.2435(3) 0.1131(2) 0.0322(5) Uani 1 1 d . . . . .
H12 H -0.364396 0.194917 0.119933 0.039 Uiso 1 1 calc R . . . .
F1 F 0.4989(3) 0.39903(16) -0.30788(15) 0.0376(3) Uani 1 1 d . . . . .
F2 F 0.4430(2) 0.15461(16) -0.35423(14) 0.0328(3) Uani 1 1 d . . . . .
F3 F 0.6839(2) 0.24742(17) -0.20247(14) 0.0333(3) Uani 1 1 d . . . . .
F4 F 0.4652(2) 0.36164(16) -0.10567(14) 0.0347(3) Uani 1 1 d . . . . .
F5 F 0.4098(3) 0.11815(16) -0.15267(15) 0.0375(3) Uani 1 1 d . . . . .
F6 F 0.2246(2) 0.26903(18) -0.25785(16) 0.0388(3) Uani 1 1 d . . . . .
P1 P 0.45445(7) 0.25870(5) -0.23041(5) 0.02112(9) Uani 1 1 d . . . . .
Cl1 Cl -0.16410(10) 0.28875(8) 0.51834(6) 0.03772(13) Uani 1 1 d . . . . .

loop_
_atom_site_aniso_label
_atom_site_aniso_U_11
_atom_site_aniso_U_22
_atom_site_aniso_U_33
_atom_site_aniso_U_23
_atom_site_aniso_U_13
_atom_site_aniso_U_12
Re1 0.02000(4) 0.01528(3) 0.01600(3) 0.00483(2) 0.00317(2) 0.00404(2)
C1 0.0266(9) 0.0264(9) 0.0173(8) 0.0061(6) 0.0042(7) 0.0070(7)
C2 0.0272(10) 0.0297(10) 0.0218(9) 0.0029(7) -0.0035(7) 0.0011(8)
C3 0.0205(10) 0.0424(12) 0.0341(12) 0.0126(10) -0.0011(8) 0.0053(9)
C4 0.0336(12) 0.0376(12) 0.0356(12) 0.0138(9) 0.0093(9) 0.0211(10)
C5 0.0466(14) 0.0212(9) 0.0309(11) 0.0105(8) 0.0088(10) 0.0123(9)
C6 0.0328(11) 0.0220(8) 0.0218(9) 0.0091(7) 0.0038(8) 0.0009(7)
C7 0.0370(12) 0.0343(11) 0.0287(11) 0.0120(9) 0.0054(9) 0.0192(10)
C8 0.0452(13) 0.0183(8) 0.0272(10) 0.0087(7) 0.0021(9) 0.0065(8)
C9 0.0378(12) 0.0275(10) 0.0267(10) 0.0122(8) 0.0093(9) -0.0001(8)
C10 0.0442(14) 0.0344(11) 0.0197(9) 0.0066(8) 0.0108(9) 0.0087(10)
C11 0.0421(13) 0.0301(10) 0.0208(9) 0.0005(8) -0.0025(8) 0.0008(9)
C12 0.0248(10) 0.0407(12) 0.0304(11) 0.0125(9) -0.0035(8) 0.0033(9)
F1 0.0472(9) 0.0279(6) 0.0395(8) 0.0132(6) 0.0085(7) 0.0048(6)
F2 0.0371(8) 0.0339(7) 0.0267(7) -0.0060(5) 0.0037(6) 0.0050(6)
F3 0.0224(6) 0.0430(8) 0.0350(8) 0.0011(6) 0.0009(5) 0.0095(6)
F4 0.0386(8) 0.0339(7) 0.0316(7) -0.0083(6) 0.0089(6) 0.0044(6)
F5 0.0505(9) 0.0275(6) 0.0385(8) 0.0117(6) 0.0164(7) 0.0054(6)
F6 0.0218(7) 0.0440(8) 0.0503(10) -0.0015(7) 0.0012(6) 0.0081(6)
P1 0.0213(2) 0.0207(2) 0.0221(2) 0.00213(18) 0.00352(18) 0.00465(18)
Cl1 0.0424(3) 0.0508(3) 0.0255(3) 0.0057(2) 0.0133(2) 0.0188(3)

loop_
_atom_type_symbol
_atom_type_description
_atom_type_scat_dispersion_real
_atom_type_scat_dispersion_imag
_atom_type_scat_source
C C 0.0033 0.0016 'International Tables Vol C Tables 4.2.6.8 and 6.1.1.4'
H H 0.0000 0.0000 'International Tables Vol C Tables 4.2.6.8 and 6.1.1.4'
Cl Cl 0.1484 0.1585 'International Tables Vol C Tables 4.2.6.8 and 6.1.1.4'
F F 0.0171 0.0103 'International Tables Vol C Tables 4.2.6.8 and 6.1.1.4'
P P 0.1023 0.0942 'International Tables Vol C Tables 4.2.6.8 and 6.1.1.4'
Re Re -1.0185 7.2310 'International Tables Vol C Tables 4.2.6.8 and 6.1.1.4'

loop_
_exptl_crystal_face_index_h
_exptl_crystal_face_index_k
_exptl_crystal_face_index_l
_exptl_crystal_face_perp_dist
-1 2 15 0.0418
1 -2 -15 0.0418
3 12 -3 0.1454
2 -12 -4 0.1716
-8 2 11 0.0322
7 -3 -11 0.0622
7 -5 -11 0.0771
-9 0 -4 0.0272
9 0 4 0.0492
9 -4 2 0.0600
2 -9 11 0.1449
0 -1 15 0.0505

loop_
_geom_angle_atom_site_label_1
_geom_angle_atom_site_label_2
_geom_angle_atom_site_label_3
_geom_angle
_geom_angle_site_symmetry_1
_geom_angle_site_symmetry_3
_geom_angle_publ_flag
C1 Re1 C2 36.96(8) . . ?
C1 Re1 C3 66.25(9) . . ?
C1 Re1 C4 77.83(8) . . ?
C1 Re1 C5 66.18(8) . . ?
C1 Re1 C6 36.97(8) . . ?
C1 Re1 C7 101.63(8) . . ?
C1 Re1 C8 114.78(8) . . ?
C1 Re1 C9 144.90(8) . . ?
C1 Re1 C10 177.97(8) . . ?
C1 Re1 C11 141.28(9) . . ?
C1 Re1 C12 112.38(9) . . ?
C2 Re1 C4 66.56(9) . . ?
C2 Re1 C5 78.77(9) . . ?
C2 Re1 C7 111.33(9) . . ?
C2 Re1 C8 100.49(9) . . ?
C2 Re1 C9 114.30(9) . . ?
C2 Re1 C10 145.03(9) . . ?
C2 Re1 C11 177.03(8) . . ?
C2 Re1 C12 140.33(9) . . ?
C3 Re1 C2 37.14(9) . . ?
C3 Re1 C4 36.71(10) . . ?
C3 Re1 C5 66.12(10) . . ?
C3 Re1 C6 78.58(9) . . ?
C3 Re1 C7 140.54(10) . . ?
C3 Re1 C8 111.73(9) . . ?
C3 Re1 C9 101.56(9) . . ?
C3 Re1 C10 115.28(10) . . ?
C3 Re1 C11 145.81(10) . . ?
C3 Re1 C12 177.01(9) . . ?
C4 Re1 C10 102.60(9) . . ?
C4 Re1 C12 146.17(10) . . ?
C5 Re1 C4 36.42(10) . . ?
C5 Re1 C8 177.28(8) . . ?
C5 Re1 C9 141.38(9) . . ?
C5 Re1 C10 112.99(9) . . ?
C5 Re1 C11 102.72(9) . . ?
C5 Re1 C12 116.03(10) . . ?
C6 Re1 C2 67.02(8) . . ?
C6 Re1 C4 66.09(9) . . ?
C6 Re1 C5 36.87(9) . . ?
C6 Re1 C7 115.12(9) . . ?
C6 Re1 C8 145.21(9) . . ?
C6 Re1 C9 178.01(8) . . ?
C6 Re1 C10 141.38(9) . . ?
C6 Re1 C11 112.63(9) . . ?
C6 Re1 C12 101.91(9) . . ?
C7 Re1 C4 177.18(9) . . ?
C7 Re1 C5 145.87(10) . . ?
C7 Re1 C8 36.83(10) . . ?
C7 Re1 C9 66.03(9) . . ?
C7 Re1 C10 78.04(9) . . ?
C7 Re1 C11 65.99(10) . . ?
C7 Re1 C12 36.60(10) . . ?
C8 Re1 C4 140.90(10) . . ?
C8 Re1 C9 36.59(9) . . ?
C8 Re1 C10 66.15(9) . . ?
C8 Re1 C11 78.14(9) . . ?
C8 Re1 C12 66.19(9) . . ?
C9 Re1 C4 112.84(9) . . ?
C9 Re1 C10 36.78(9) . . ?
C9 Re1 C11 66.15(9) . . ?
C9 Re1 C12 78.05(9) . . ?
C10 Re1 C12 66.16(10) . . ?
C11 Re1 C4 116.16(10) . . ?
C11 Re1 C10 36.76(10) . . ?
C11 Re1 C12 36.71(10) . . ?
C2 C1 Re1 72.09(12) . . ?
C2 C1 Cl1 119.47(17) . . ?
C6 C1 Re1 71.96(12) . . ?
C6 C1 C2 121.7(2) . . ?
C6 C1 Cl1 118.86(17) . . ?
Cl1 C1 Re1 129.59(11) . . ?
Re1 C2 H2 129.1 . . ?
C1 C2 Re1 70.95(12) . . ?
C1 C2 H2 120.9 . . ?
C1 C2 C3 118.2(2) . . ?
C3 C2 Re1 71.23(13) . . ?
C3 C2 H2 120.9 . . ?
Re1 C3 H3 128.7 . . ?
C2 C3 Re1 71.63(13) . . ?
C2 C3 H3 119.7 . . ?
C4 C3 Re1 72.26(14) . . ?
C4 C3 C2 120.6(2) . . ?
C4 C3 H3 119.7 . . ?
Re1 C4 H4 130.1 . . ?
C3 C4 Re1 71.03(13) . . ?
C3 C4 H4 119.8 . . ?
C5 C4 Re1 71.60(13) . . ?
C5 C4 C3 120.3(2) . . ?
C5 C4 H4 119.8 . . ?
Re1 C5 H5 129.3 . . ?
C4 C5 Re1 71.98(12) . . ?
C4 C5 H5 119.9 . . ?
C4 C5 C6 120.2(2) . . ?
C6 C5 Re1 71.21(11) . . ?
C6 C5 H5 119.9 . . ?
Re1 C6 H6 128.7 . . ?
C1 C6 Re1 71.07(11) . . ?
C1 C6 C5 119.1(2) . . ?
C1 C6 H6 120.5 . . ?
C5 C6 Re1 71.92(12) . . ?
C5 C6 H6 120.5 . . ?
Re1 C7 H7 128.8 . . ?
C8 C7 Re1 71.68(13) . . ?
C8 C7 H7 119.8 . . ?
C12 C7 Re1 72.05(13) . . ?
C12 C7 H7 119.8 . . ?
C12 C7 C8 120.4(2) . . ?
Re1 C8 H8 128.9 . . ?
C7 C8 Re1 71.49(12) . . ?
C7 C8 H8 120.1 . . ?
C9 C8 Re1 71.76(12) . . ?
C9 C8 C7 119.7(2) . . ?
C9 C8 H8 120.1 . . ?
Re1 C9 H9 129.1 . . ?
C8 C9 Re1 71.65(12) . . ?
C8 C9 H9 119.9 . . ?
C8 C9 C10 120.3(2) . . ?
C10 C9 Re1 71.72(12) . . ?
C10 C9 H9 119.9 . . ?
Re1 C10 H10 129.1 . . ?
C9 C10 Re1 71.51(13) . . ?
C9 C10 H10 120.1 . . ?
C11 C10 Re1 71.57(13) . . ?
C11 C10 C9 119.7(2) . . ?
C11 C10 H10 120.1 . . ?
Re1 C11 H11 128.9 . . ?
C10 C11 Re1 71.67(13) . . ?
C10 C11 H11 119.9 . . ?
C12 C11 Re1 71.79(13) . . ?
C12 C11 C10 120.1(2) . . ?
C12 C11 H11 119.9 . . ?
Re1 C12 H12 129.4 . . ?
C7 C12 Re1 71.36(13) . . ?
C7 C12 C11 119.7(2) . . ?
C7 C12 H12 120.1 . . ?
C11 C12 Re1 71.51(14) . . ?
C11 C12 H12 120.1 . . ?
F1 P1 F5 179.95(9) . . ?
F2 P1 F1 90.35(9) . . ?
F2 P1 F3 89.93(9) . . ?
F2 P1 F4 179.44(8) . . ?
F2 P1 F5 89.70(8) . . ?
F2 P1 F6 90.06(9) . . ?
F3 P1 F1 90.08(9) . . ?
F3 P1 F4 90.16(8) . . ?
F3 P1 F5 89.93(9) . . ?
F3 P1 F6 179.61(8) . . ?
F4 P1 F1 90.21(9) . . ?
F4 P1 F5 89.74(8) . . ?
F6 P1 F1 90.31(9) . . ?
F6 P1 F4 89.84(9) . . ?
F6 P1 F5 89.67(9) . . ?

loop_
_geom_bond_atom_site_label_1
_geom_bond_atom_site_label_2
_geom_bond_distance
_geom_bond_site_symmetry_2
_geom_bond_publ_flag
Re1 C1 2.2187(19) . ?
Re1 C2 2.233(2) . ?
Re1 C3 2.228(2) . ?
Re1 C4 2.244(2) . ?
Re1 C5 2.239(2) . ?
Re1 C6 2.2302(19) . ?
Re1 C7 2.238(2) . ?
Re1 C8 2.241(2) . ?
Re1 C9 2.242(2) . ?
Re1 C10 2.245(2) . ?
Re1 C11 2.244(2) . ?
Re1 C12 2.247(2) . ?
C1 C2 1.411(3) . ?
C1 C6 1.410(3) . ?
C1 Cl1 1.735(2) . ?
C2 H2 0.9500 . ?
C2 C3 1.421(4) . ?
C3 H3 0.9500 . ?
C3 C4 1.408(4) . ?
C4 H4 0.9500 . ?
C4 C5 1.401(4) . ?
C5 H5 0.9500 . ?
C5 C6 1.413(3) . ?
C6 H6 0.9500 . ?
C7 H7 0.9500 . ?
C7 C8 1.415(4) . ?
C7 C12 1.408(4) . ?
C8 H8 0.9500 . ?
C8 C9 1.407(4) . ?
C9 H9 0.9500 . ?
C9 C10 1.416(3) . ?
C10 H10 0.9500 . ?
C10 C11 1.415(4) . ?
C11 H11 0.9500 . ?
C11 C12 1.414(4) . ?
C12 H12 0.9500 . ?
F1 P1 1.6034(14) . ?
F2 P1 1.5981(15) . ?
F3 P1 1.5997(15) . ?
F4 P1 1.6010(15) . ?
F5 P1 1.6070(14) . ?
F6 P1 1.6007(15) . ?

loop_
_geom_torsion_atom_site_label_1
_geom_torsion_atom_site_label_2
_geom_torsion_atom_site_label_3
_geom_torsion_atom_site_label_4
_geom_torsion
_geom_torsion_site_symmetry_1
_geom_torsion_site_symmetry_2
_geom_torsion_site_symmetry_3
_geom_torsion_site_symmetry_4
_geom_torsion_publ_flag
Re1 C1 C2 C3 -55.17(18) . . . . ?
Re1 C1 C6 C5 55.54(17) . . . . ?
Re1 C2 C3 C4 -55.3(2) . . . . ?
Re1 C3 C4 C5 -54.0(2) . . . . ?
Re1 C4 C5 C6 -54.45(19) . . . . ?
Re1 C5 C6 C1 -55.13(17) . . . . ?
Re1 C7 C8 C9 55.15(19) . . . . ?
Re1 C7 C12 C11 -54.69(19) . . . . ?
Re1 C8 C9 C10 54.81(19) . . . . ?
Re1 C9 C10 C11 54.9(2) . . . . ?
Re1 C10 C11 C12 55.0(2) . . . . ?
Re1 C11 C12 C7 54.62(19) . . . . ?
C1 C2 C3 Re1 55.03(17) . . . . ?
C1 C2 C3 C4 -0.3(3) . . . . ?
C2 C1 C6 Re1 -54.48(18) . . . . ?
C2 C1 C6 C5 1.1(3) . . . . ?
C2 C3 C4 Re1 55.04(19) . . . . ?
C2 C3 C4 C5 1.0(3) . . . . ?
C3 C4 C5 Re1 53.7(2) . . . . ?
C3 C4 C5 C6 -0.7(3) . . . . ?
C4 C5 C6 Re1 54.81(19) . . . . ?
C4 C5 C6 C1 -0.3(3) . . . . ?
C6 C1 C2 Re1 54.42(18) . . . . ?
C6 C1 C2 C3 -0.8(3) . . . . ?
C7 C8 C9 Re1 -55.02(18) . . . . ?
C7 C8 C9 C10 -0.2(3) . . . . ?
C8 C7 C12 Re1 54.99(19) . . . . ?
C8 C7 C12 C11 0.3(3) . . . . ?
C8 C9 C10 Re1 -54.78(19) . . . . ?
C8 C9 C10 C11 0.1(3) . . . . ?
C9 C10 C11 Re1 -54.9(2) . . . . ?
C9 C10 C11 C12 0.2(3) . . . . ?
C10 C11 C12 Re1 -55.0(2) . . . . ?
C10 C11 C12 C7 -0.4(3) . . . . ?
C12 C7 C8 Re1 -55.16(19) . . . . ?
C12 C7 C8 C9 0.0(3) . . . . ?
Cl1 C1 C2 Re1 -125.92(14) . . . . ?
Cl1 C1 C2 C3 178.90(16) . . . . ?
Cl1 C1 C6 Re1 125.86(14) . . . . ?
Cl1 C1 C6 C5 -178.59(16) . . . . ?

loop_
_exptl_oxdiff_crystal_face_indexfrac_h
_exptl_oxdiff_crystal_face_indexfrac_k
_exptl_oxdiff_crystal_face_indexfrac_l
_exptl_oxdiff_crystal_face_x
_exptl_oxdiff_crystal_face_y
_exptl_oxdiff_crystal_face_z
-1.0000 2.0000 15.0000 -0.7686 -0.0526 0.6445
1.0000 -2.0000 -15.0000 0.7686 0.0526 -0.6445
3.0000 12.0000 -3.0000 -0.3664 -0.8081 -0.4883
2.0000 -12.0000 -4.0000 0.3886 0.8780 -0.1579
-8.0000 2.0000 11.0000 -0.0779 -0.2566 1.0013
7.0000 -3.0000 -11.0000 0.1731 0.3035 -0.9153
7.0000 -5.0000 -11.0000 0.2259 0.4467 -0.8906
-9.0000 0.0000 -4.0000 0.8283 -0.2535 0.5041
9.0000 -0.0000 4.0000 -0.8283 0.2535 -0.5041
9.0000 -4.0000 2.0000 -0.6180 0.5246 -0.5341
2.0000 -9.0000 11.0000 -0.4752 0.7785 0.4006
-0.0000 -1.0000 15.0000 -0.7581 0.1870 0.6079
